data_7061041
loop_
_publ_author_name
'Bhuin, Shouvik'
'Bhattacharya, Suman'
'Chakravarty, Manab'

_publ_section_title
;
 Acceptor--donor--acceptor-linked triphenylamine and phenothiazine motifs
 as cousin molecules: the methyl effect on stimuli-responsiveness,
 crystallochromism, and dual-state emission
;
_journal_issue 45
_journal_name_full 'New Journal of Chemistry'
_journal_page_first 21236
_journal_page_last 21247
_journal_paper_doi 10.1039/D1NJ04190H
_journal_volume 45
_journal_year 2021
_chemical_formula_moiety 'C26 H18 N4'
_chemical_formula_sum 'C26 H18 N4'
_chemical_formula_weight 386.44
_space_group_crystal_system monoclinic
_space_group_IT_number 14
_space_group_name_Hall '-P 2ybc'
_space_group_name_H-M_alt 'P 1 21/c 1'
_atom_sites_solution_hydrogens mixed
_atom_sites_solution_primary direct
_audit_creation_date 2020-06-01
_audit_creation_method
;
Olex2 1.2
(compiled 2018.05.29 svn.r3508 for OlexSys, GUI svn.r5506)
;
_audit_update_record
;
2021-02-12 deposited with the CCDC.	2021-10-22 downloaded from the CCDC.
;
_cell_angle_alpha 90
_cell_angle_beta 98.9384(18)
_cell_angle_gamma 90
_cell_formula_units_Z 4
_cell_length_a 17.0172(3)
_cell_length_b 14.7978(3)
_cell_length_c 8.29705(16)
_cell_measurement_reflns_used 4711
_cell_measurement_temperature 293(2)
_cell_measurement_theta_max 78.4190
_cell_measurement_theta_min 5.2470
_cell_volume 2063.97(7)
_computing_cell_refinement 'CrysAlisPro 1.171.40.67a (Rigaku OD, 2019)'
_computing_data_collection 'CrysAlisPro 1.171.40.67a (Rigaku OD, 2019)'
_computing_data_reduction 'CrysAlisPro 1.171.40.67a (Rigaku OD, 2019)'
_computing_molecular_graphics 'Olex2 (Dolomanov et al., 2009)'
_computing_publication_material 'Olex2 (Dolomanov et al., 2009)'
_computing_structure_refinement 'ShelXL (Sheldrick, 2015)'
_computing_structure_solution 'ShelXS (Sheldrick, 2008)'
_diffrn_ambient_temperature 293(2)
_diffrn_detector 'Hybrid Pixel Array Detector'
_diffrn_detector_area_resol_mean 5.8140
_diffrn_measured_fraction_theta_full 1.000
_diffrn_measured_fraction_theta_max 0.973
_diffrn_measurement_details
;
List of Runs (angles in degrees, time in seconds):

  # Type    Start    End  Width  t~exp~   \w     \q     \k     \f   Frames
#--------------------------------------------------------------------------
  1  \w     13.00  89.00   0.50   12.00    --    0.00  57.00  60.00  152
  2  \w    -29.00  26.00   0.50   12.00    --    0.00  77.00 120.00  110
  3  \w    -88.00  -8.00   0.50   12.00    --    0.00 -37.00 -60.00  160
  4  \w    104.00 138.00   0.50   48.00    --  107.20 -77.00-180.00   68
  5  \w     50.00 137.00   0.50   48.00    --  107.20 -82.00-120.00  174
  6  \w     28.00  73.00   0.50   48.00    --  107.20 -77.00-180.00   90
  7  \w     58.00 124.00   0.50   48.00    --  107.20 -30.00  90.00  132
  8  \w     19.00  44.00   0.50   48.00    --  107.20 -30.00  90.00   50
  9  \w     21.00  53.00   0.50   48.00    --  107.20 -82.00 -60.00   64
 10  \w     80.00 114.00   0.50   48.00    --  107.20 -82.00 -60.00   68
 11  \w     42.00 132.00   0.50   48.00    --  107.20 -61.00   0.00  180
 12  \w     61.00 115.00   0.50   48.00    --  107.20 -82.00   0.00  108
 13  \w     91.00 197.00   0.50   48.00    --  107.20  45.00 120.00  212
 14  \w     88.00 186.00   0.50   48.00    --  107.20  45.00 150.00  196
;
_diffrn_measurement_device 'four-circle diffractometer'
_diffrn_measurement_device_type 'XtaLAB AFC12 (RINC): Kappa dual home/near'
_diffrn_measurement_method '\w scans'
_diffrn_orient_matrix_type 'CrysAlisPro convention (1999,Acta A55,543-557)'
_diffrn_orient_matrix_UB_11 0.0326279000
_diffrn_orient_matrix_UB_12 0.0963339000
_diffrn_orient_matrix_UB_13 0.0347406000
_diffrn_orient_matrix_UB_21 -0.0855989000
_diffrn_orient_matrix_UB_22 0.0372864000
_diffrn_orient_matrix_UB_23 -0.0262733000
_diffrn_orient_matrix_UB_31 -0.0038008000
_diffrn_orient_matrix_UB_32 -0.0129690000
_diffrn_orient_matrix_UB_33 0.1827699000
_diffrn_radiation_monochromator mirror
_diffrn_radiation_probe x-ray
_diffrn_radiation_type CuK\a
_diffrn_radiation_wavelength 1.54184
_diffrn_reflns_av_R_equivalents 0.0324
_diffrn_reflns_av_unetI/netI 0.0410
_diffrn_reflns_Laue_measured_fraction_full 1.000
_diffrn_reflns_Laue_measured_fraction_max 0.973
_diffrn_reflns_limit_h_max 21
_diffrn_reflns_limit_h_min -21
_diffrn_reflns_limit_k_max 17
_diffrn_reflns_limit_k_min -18
_diffrn_reflns_limit_l_max 10
_diffrn_reflns_limit_l_min -7
_diffrn_reflns_number 12949
_diffrn_reflns_point_group_measured_fraction_full 1.000
_diffrn_reflns_point_group_measured_fraction_max 0.973
_diffrn_reflns_theta_full 67.684
_diffrn_reflns_theta_max 79.613
_diffrn_reflns_theta_min 3.980
_diffrn_source 'micro-focus sealed X-ray tube'
_diffrn_source_type 'Rigaku (Cu) X-ray Source'
_exptl_absorpt_coefficient_mu 0.589
_exptl_absorpt_correction_T_max 1.00000
_exptl_absorpt_correction_T_min 0.59328
_exptl_absorpt_correction_type multi-scan
_exptl_absorpt_process_details
;
CrysAlisPro 1.171.40.67a (Rigaku Oxford Diffraction, 2019)
Empirical absorption correction using spherical harmonics,
 implemented in SCALE3 ABSPACK scaling algorithm.
;
_exptl_crystal_colour yellow
_exptl_crystal_colour_primary yellow
_exptl_crystal_density_diffrn 1.244
_exptl_crystal_description needle
_exptl_crystal_F_000 808
_exptl_crystal_size_max 0.36
_exptl_crystal_size_mid 0.12
_exptl_crystal_size_min 0.12
_refine_diff_density_max 0.737
_refine_diff_density_min -0.192
_refine_diff_density_rms 0.043
_refine_ls_extinction_method none
_refine_ls_goodness_of_fit_ref 1.059
_refine_ls_hydrogen_treatment constr
_refine_ls_matrix_type full
_refine_ls_number_parameters 272
_refine_ls_number_reflns 4377
_refine_ls_number_restraints 0
_refine_ls_restrained_S_all 1.059
_refine_ls_R_factor_all 0.0841
_refine_ls_R_factor_gt 0.0670
_refine_ls_shift/su_max 0.001
_refine_ls_shift/su_mean 0.000
_refine_ls_structure_factor_coef Fsqd
_refine_ls_weighting_details 'w=1/[\s^2^(Fo^2^)+(0.0985P)^2^+0.6480P] where P=(Fo^2^+2Fc^2^)/3'
_refine_ls_weighting_scheme calc
_refine_ls_wR_factor_gt 0.1902
_refine_ls_wR_factor_ref 0.2056
_reflns_Friedel_coverage 0.000
_reflns_number_gt 3233
_reflns_number_total 4377
_reflns_threshold_expression 'I > 2\s(I)'
_cod_data_source_file d1nj04190h2.cif
_cod_data_source_block exp_400-sbamact
_cod_depositor_comments 'Adding full bibliography for 7061040--7061042.cif.'
_cod_original_cell_volume 2063.96(7)
_cod_database_code 7061041
_shelx_shelxl_version_number 2018/3
_shelx_space_group_comment
;
The symmetry employed for this shelxl refinement is uniquely defined
by the following loop, which should always be used as a source of
symmetry information in preference to the above space-group names.
They are only intended as comments.
;
_reflns_odcompleteness_completeness 99.65
_reflns_odcompleteness_iscentric 1
_reflns_odcompleteness_theta 71.98
_olex2_refinement_description
;
1. Fixed Uiso
 At 1.2 times of:
  All C(H) groups, All N(H,H) groups
2.a Rotating group:
 N2(H2A,H2B)
2.b Aromatic/amide H refined with riding coordinates:
 C10(H10), C11(H11), C14(H14), C13(H13), C3(H3), C2(H2), C22(H22), C23(H23),
 C18(H18), C16(H16), C26(H26), C17(H17), C19(H19), C20(H20), C25(H25), C24(H24)
;
_olex2_submission_special_instructions 'No special instructions were received'
_oxdiff_exptl_absorpt_empirical_details
;
Empirical correction (ABSPACK) includes:
- Absorption correction using spherical harmonics
- Frame scaling
;
_oxdiff_exptl_absorpt_empirical_full_max 1.736
_oxdiff_exptl_absorpt_empirical_full_min 0.425

loop_
_space_group_symop_operation_xyz
'x, y, z'
'-x, y+1/2, -z+1/2'
'-x, -y, -z'
'x, -y-1/2, z-1/2'

loop_
_atom_site_label
_atom_site_type_symbol
_atom_site_fract_x
_atom_site_fract_y
_atom_site_fract_z
_atom_site_U_iso_or_equiv
_atom_site_adp_type
_atom_site_occupancy
_atom_site_site_symmetry_order
_atom_site_calc_flag
_atom_site_refinement_flags_posn
_atom_site_refinement_flags_adp
_atom_site_refinement_flags_occupancy
_atom_site_disorder_assembly
_atom_site_disorder_group
C4 C 0.50113(12) 0.29252(15) -0.1596(2) 0.0516(5) Uani 1 1 d . . . . .
C12 C 0.72887(12) 0.38376(15) 0.0863(3) 0.0540(5) Uani 1 1 d . . . . .
C10 C 0.58566(12) 0.39722(14) 0.0311(2) 0.0508(5) Uani 1 1 d . . . . .
H10 H 0.539613 0.426559 0.049930 0.061 Uiso 1 1 calc R . . . .
C5 C 0.48299(12) 0.20010(15) -0.1648(3) 0.0537(5) Uani 1 1 d . . . . .
C11 C 0.65820(12) 0.42688(15) 0.1108(3) 0.0531(5) Uani 1 1 d . . . . .
H11 H 0.660340 0.475914 0.181495 0.064 Uiso 1 1 calc R . . . .
C9 C 0.57939(11) 0.32491(14) -0.0763(2) 0.0494(5) Uani 1 1 d . . . . .
N4 N 0.80249(11) 0.41024(15) 0.1713(2) 0.0658(5) Uani 1 1 d . . . . .
C8 C 0.53470(14) 0.13464(17) -0.0765(3) 0.0600(6) Uani 1 1 d . . . . .
C14 C 0.64994(12) 0.28497(16) -0.1065(3) 0.0590(6) Uani 1 1 d . . . . .
H14 H 0.647661 0.237950 -0.181452 0.071 Uiso 1 1 calc R . . . .
C6 C 0.41072(13) 0.16704(18) -0.2529(3) 0.0621(6) Uani 1 1 d . . . . .
C13 C 0.72279(13) 0.31370(17) -0.0278(3) 0.0631(6) Uani 1 1 d . . . . .
H13 H 0.768806 0.285986 -0.050942 0.076 Uiso 1 1 calc R . . . .
N3 N 0.57113(14) 0.07758(16) -0.0073(3) 0.0780(6) Uani 1 1 d . . . . .
C3 C 0.44484(13) 0.35256(17) -0.2376(3) 0.0615(6) Uani 1 1 d . . . . .
H3 H 0.455201 0.414283 -0.232051 0.074 Uiso 1 1 calc R . . . .
C1 C 0.35714(13) 0.2305(2) -0.3336(3) 0.0669(7) Uani 1 1 d . . . . .
C15 C 0.87431(13) 0.38636(18) 0.1118(3) 0.0624(6) Uani 1 1 d . . . . .
C2 C 0.37382(14) 0.3219(2) -0.3232(3) 0.0684(7) Uani 1 1 d . . . . .
H2 H 0.336855 0.363091 -0.374395 0.082 Uiso 1 1 calc R . . . .
C21 C 0.80996(14) 0.46261(17) 0.3169(3) 0.0627(6) Uani 1 1 d . . . . .
N2 N 0.39582(15) 0.07599(17) -0.2627(3) 0.0852(7) Uani 1 1 d . . . . .
H2A H 0.414640 0.050978 -0.171182 0.102 Uiso 1 1 d GR . . . .
H2B H 0.345249 0.067419 -0.282939 0.102 Uiso 1 1 d GR . . . .
C7 C 0.28420(16) 0.1977(3) -0.4228(4) 0.0901(9) Uani 1 1 d . . . . .
C22 C 0.76912(15) 0.4404(2) 0.4431(3) 0.0715(7) Uani 1 1 d . . . . .
H22 H 0.735632 0.390376 0.433253 0.086 Uiso 1 1 calc R . . . .
C23 C 0.77755(18) 0.4915(3) 0.5825(3) 0.0927(10) Uani 1 1 d . . . . .
H23 H 0.749384 0.476016 0.666004 0.111 Uiso 1 1 calc R . . . .
C18 C 1.01458(16) 0.3455(2) 0.0003(4) 0.0870(9) Uani 1 1 d . . . . .
H18 H 1.061858 0.331657 -0.037337 0.104 Uiso 1 1 calc R . . . .
C16 C 0.92984(17) 0.3328(2) 0.2014(4) 0.0848(8) Uani 1 1 d . . . . .
H16 H 0.920412 0.309259 0.300554 0.102 Uiso 1 1 calc R . . . .
C26 C 0.8596(2) 0.5366(2) 0.3350(4) 0.0952(10) Uani 1 1 d . . . . .
H26 H 0.887038 0.553063 0.250869 0.114 Uiso 1 1 calc R . . . .
C17 C 1.00064(18) 0.3134(2) 0.1446(5) 0.0937(9) Uani 1 1 d . . . . .
H17 H 1.038769 0.277671 0.207152 0.112 Uiso 1 1 calc R . . . .
C19 C 0.95884(18) 0.3988(3) -0.0910(4) 0.0947(10) Uani 1 1 d . . . . .
H19 H 0.968176 0.420966 -0.191212 0.114 Uiso 1 1 calc R . . . .
C20 C 0.88867(16) 0.4197(2) -0.0349(4) 0.0815(8) Uani 1 1 d . . . . .
H20 H 0.851180 0.456487 -0.096791 0.098 Uiso 1 1 calc R . . . .
N1 N 0.22637(17) 0.1691(3) -0.4924(4) 0.1268(12) Uani 1 1 d . . . . .
C25 C 0.8689(3) 0.5864(3) 0.4772(5) 0.1223(15) Uani 1 1 d . . . . .
H25 H 0.904009 0.635038 0.489741 0.147 Uiso 1 1 calc R . . . .
C24 C 0.8270(2) 0.5649(3) 0.6002(4) 0.1092(12) Uani 1 1 d . . . . .
H24 H 0.831996 0.599810 0.694495 0.131 Uiso 1 1 calc R . . . .

loop_
_atom_site_aniso_label
_atom_site_aniso_U_11
_atom_site_aniso_U_22
_atom_site_aniso_U_33
_atom_site_aniso_U_23
_atom_site_aniso_U_13
_atom_site_aniso_U_12
C4 0.0421(10) 0.0601(12) 0.0549(11) -0.0078(9) 0.0151(8) -0.0024(9)
C12 0.0437(10) 0.0595(12) 0.0592(12) -0.0018(9) 0.0091(9) -0.0068(9)
C10 0.0475(10) 0.0517(11) 0.0541(11) -0.0020(9) 0.0109(8) 0.0045(8)
C5 0.0438(10) 0.0611(13) 0.0588(11) -0.0082(10) 0.0164(9) -0.0049(9)
C11 0.0511(11) 0.0523(11) 0.0558(11) -0.0051(9) 0.0079(9) -0.0004(9)
C9 0.0415(10) 0.0532(11) 0.0547(11) -0.0027(8) 0.0116(8) -0.0028(8)
N4 0.0433(10) 0.0842(14) 0.0696(12) -0.0154(10) 0.0077(8) -0.0094(9)
C8 0.0518(12) 0.0603(13) 0.0715(14) -0.0079(11) 0.0204(10) -0.0086(11)
C14 0.0441(11) 0.0614(13) 0.0741(13) -0.0200(11) 0.0173(9) -0.0049(9)
C6 0.0504(12) 0.0753(15) 0.0642(13) -0.0171(11) 0.0203(10) -0.0168(11)
C13 0.0414(10) 0.0675(14) 0.0826(15) -0.0192(12) 0.0169(10) -0.0025(10)
N3 0.0633(13) 0.0682(13) 0.1045(17) 0.0030(12) 0.0194(12) -0.0018(11)
C3 0.0497(12) 0.0684(14) 0.0665(13) -0.0028(11) 0.0096(10) 0.0028(10)
C1 0.0430(11) 0.0968(19) 0.0615(13) -0.0090(12) 0.0101(9) -0.0088(12)
C15 0.0429(11) 0.0754(15) 0.0686(13) -0.0076(11) 0.0075(9) -0.0100(10)
C2 0.0465(12) 0.0926(19) 0.0658(14) -0.0017(12) 0.0077(10) 0.0036(12)
C21 0.0539(12) 0.0719(15) 0.0612(12) -0.0036(11) 0.0055(10) -0.0134(11)
N2 0.0725(15) 0.0842(16) 0.0980(17) -0.0141(13) 0.0108(12) -0.0277(12)
C7 0.0545(14) 0.136(3) 0.0786(17) -0.0147(18) 0.0068(13) -0.0210(16)
C22 0.0586(14) 0.0905(19) 0.0643(14) 0.0014(13) 0.0063(11) -0.0156(13)
C23 0.0765(18) 0.142(3) 0.0594(15) -0.0057(16) 0.0102(13) -0.0234(19)
C18 0.0499(14) 0.105(2) 0.108(2) -0.0211(19) 0.0208(14) -0.0080(14)
C16 0.0685(17) 0.104(2) 0.0827(18) 0.0103(16) 0.0125(14) 0.0097(15)
C26 0.109(2) 0.102(2) 0.0800(18) -0.0192(16) 0.0334(17) -0.0488(19)
C17 0.0627(16) 0.113(3) 0.104(2) -0.0016(19) 0.0064(15) 0.0137(16)
C19 0.0686(18) 0.129(3) 0.092(2) 0.0062(19) 0.0299(16) -0.0107(18)
C20 0.0570(14) 0.106(2) 0.0834(18) 0.0122(16) 0.0168(13) 0.0007(14)
N1 0.0681(17) 0.182(4) 0.124(2) -0.030(2) -0.0057(16) -0.035(2)
C25 0.150(4) 0.125(3) 0.096(2) -0.034(2) 0.031(2) -0.074(3)
C24 0.115(3) 0.138(3) 0.0761(19) -0.034(2) 0.0195(18) -0.041(2)

loop_
_atom_type_symbol
_atom_type_description
_atom_type_scat_dispersion_real
_atom_type_scat_dispersion_imag
_atom_type_scat_source
C C 0.0181 0.0091 'International Tables Vol C Tables 4.2.6.8 and 6.1.1.4'
H H 0.0000 0.0000 'International Tables Vol C Tables 4.2.6.8 and 6.1.1.4'
N N 0.0311 0.0180 'International Tables Vol C Tables 4.2.6.8 and 6.1.1.4'

loop_
_geom_angle_atom_site_label_1
_geom_angle_atom_site_label_2
_geom_angle_atom_site_label_3
_geom_angle
_geom_angle_site_symmetry_1
_geom_angle_site_symmetry_3
_geom_angle_publ_flag
C5 C4 C9 120.51(19) . . ?
C3 C4 C5 118.5(2) . . ?
C3 C4 C9 121.0(2) . . ?
N4 C12 C11 121.4(2) . . ?
N4 C12 C13 121.1(2) . . ?
C13 C12 C11 117.43(19) . . ?
C11 C10 C9 121.87(19) . . ?
C4 C5 C8 121.99(19) . . ?
C4 C5 C6 121.5(2) . . ?
C6 C5 C8 116.5(2) . . ?
C10 C11 C12 120.6(2) . . ?
C10 C9 C4 121.57(18) . . ?
C10 C9 C14 117.40(18) . . ?
C14 C9 C4 121.01(19) . . ?
C12 N4 C15 120.27(19) . . ?
C12 N4 C21 122.44(19) . . ?
C21 N4 C15 117.28(18) . . ?
N3 C8 C5 174.6(2) . . ?
C13 C14 C9 121.4(2) . . ?
C1 C6 C5 117.5(2) . . ?
N2 C6 C5 120.5(2) . . ?
N2 C6 C1 121.9(2) . . ?
C14 C13 C12 121.2(2) . . ?
C2 C3 C4 120.9(2) . . ?
C6 C1 C7 117.8(3) . . ?
C2 C1 C6 120.9(2) . . ?
C2 C1 C7 121.3(3) . . ?
C16 C15 N4 120.8(2) . . ?
C16 C15 C20 119.3(2) . . ?
C20 C15 N4 119.8(2) . . ?
C3 C2 C1 120.6(2) . . ?
C22 C21 N4 121.6(2) . . ?
C26 C21 N4 119.8(2) . . ?
C26 C21 C22 118.6(2) . . ?
N1 C7 C1 178.1(4) . . ?
C23 C22 C21 120.6(3) . . ?
C24 C23 C22 120.7(3) . . ?
C17 C18 C19 119.6(3) . . ?
C15 C16 C17 120.0(3) . . ?
C21 C26 C25 120.3(3) . . ?
C18 C17 C16 120.8(3) . . ?
C18 C19 C20 120.2(3) . . ?
C15 C20 C19 120.1(3) . . ?
C24 C25 C26 120.6(3) . . ?
C23 C24 C25 119.2(3) . . ?

loop_
_geom_bond_atom_site_label_1
_geom_bond_atom_site_label_2
_geom_bond_distance
_geom_bond_site_symmetry_2
_geom_bond_publ_flag
C4 C5 1.401(3) . ?
C4 C9 1.482(3) . ?
C4 C3 1.390(3) . ?
C12 C11 1.404(3) . ?
C12 N4 1.395(3) . ?
C12 C13 1.397(3) . ?
C10 C11 1.379(3) . ?
C10 C9 1.386(3) . ?
C5 C8 1.431(3) . ?
C5 C6 1.416(3) . ?
C9 C14 1.395(3) . ?
N4 C15 1.432(3) . ?
N4 C21 1.424(3) . ?
C8 N3 1.147(3) . ?
C14 C13 1.376(3) . ?
C6 C1 1.405(4) . ?
C6 N2 1.371(3) . ?
C3 C2 1.380(3) . ?
C1 C2 1.381(4) . ?
C1 C7 1.428(3) . ?
C15 C16 1.362(4) . ?
C15 C20 1.371(4) . ?
C21 C22 1.383(3) . ?
C21 C26 1.377(4) . ?
C7 N1 1.142(4) . ?
C22 C23 1.370(4) . ?
C23 C24 1.368(5) . ?
C18 C17 1.343(5) . ?
C18 C19 1.368(5) . ?
C16 C17 1.390(4) . ?
C26 C25 1.379(5) . ?
C19 C20 1.383(4) . ?
C25 C24 1.372(5) . ?
